data_1525094
loop_
_publ_author_name
'Plattner, E.'
'Voellenkle, H.'

_publ_section_title
;
 Die Kristallstruktur der Verbindung Li3 Zn0.5 Ge O4
;
_journal_name_full
;
Monatshefte fuer Chemie und verwandte Teile anderer Wissenschaften (109,1978-)
;
_journal_page_first 693
_journal_page_last 698
_journal_volume 110
_journal_year 1979
_chemical_formula_sum 'Ge Li3 O4 Zn0.5'
_chemical_name_systematic 'Li3 Zn0.5 Ge O4'
_space_group_IT_number 62
_symmetry_space_group_name_Hall '-P 2bc 2a'
_symmetry_space_group_name_H-M 'P m n b'
_cell_angle_alpha 90
_cell_angle_beta 90
_cell_angle_gamma 90
_cell_formula_units_Z 4
_cell_length_a 6.29
_cell_length_b 10.74
_cell_length_c 5.17
_cell_volume 349.257
_citation_journal_id_ASTM MOCMB7
_cod_data_source_file Plattner_MOCMB7_1979_205.cif
_cod_data_source_block Ge1Li3O4Zn0.5
_cod_original_cell_volume 349.2573
_cod_original_sg_symbol_Hall '-P 2ac 2n (y,-x,z)'
_cod_original_formula_sum 'Ge1 Li3 O4 Zn0.5'
_cod_database_code 1525094

loop_
_symmetry_equiv_pos_as_xyz
x,y,z
-x,-y+1/2,z+1/2
-x+1/2,y+1/2,-z+1/2
x+1/2,-y,-z
-x,-y,-z
x,y-1/2,-z-1/2
x-1/2,-y-1/2,z-1/2
-x-1/2,y,z

loop_
_atom_site_label
_atom_site_type_symbol
_atom_site_fract_x
_atom_site_fract_y
_atom_site_fract_z
_atom_site_occupancy
_atom_site_U_iso_or_equiv
O3 O-2 0.75 0.088 0.164 1 0.0
O2 O-2 0.25 0.065 0.279 1 0.0
O1 O-2 0.022 0.336 0.215 1 0.0
Li3 Li+1 0.203 0.195 0.018 0.25 0.0
Li1 Li+1 0.504 0.165 0.325 0.79 0.0
Zn1 Zn+2 0.504 0.165 0.325 0.21 0.0
Li2 Li+1 0.75 0.421 0.171 0.92 0.0
Zn2 Zn+2 0.75 0.421 0.171 0.08 0.0
Ge1 Ge+4 0.25 0.4133 0.332 1 0.0
